data_7220965
loop_
_publ_author_name
'Li, Hai-Yang'
'Cao, Li-Hui'
'Wei, Yong-Li'
'Xu, Hong'
'Zang, Shuang-Quan'

_publ_section_title
;
 Construction of a series of metal--organic frameworks based on novel
 flexible ligand 4-carboxy-1-(3,5-dicarboxy-benzyl)-pyridinium chloride
 and selective d-block metal ions: crystal structures and
 photoluminescence
;
_journal_issue 33
_journal_name_full CrystEngComm
_journal_page_first 6297
_journal_paper_doi 10.1039/C5CE01008J
_journal_volume 17
_journal_year 2015
_chemical_formula_moiety 'C15 H15 N O9 Zn, H2 O'
_chemical_formula_sum 'C15 H17 N O10 Zn'
_chemical_formula_weight 436.67
_chemical_name_systematic
; 
 ? 
;
_space_group_IT_number 61
_symmetry_cell_setting orthorhombic
_symmetry_space_group_name_Hall '-P 2ac 2ab'
_symmetry_space_group_name_H-M 'P b c a'
_atom_sites_solution_hydrogens geom
_atom_sites_solution_primary direct
_atom_sites_solution_secondary difmap
_audit_creation_method SHELXL-97
_audit_update_record
;
2015-06-29 deposited with the CCDC.
2015-07-01 downloaded from the CCDC.
;
_cell_angle_alpha 90.00
_cell_angle_beta 90.00
_cell_angle_gamma 90.00
_cell_formula_units_Z 8
_cell_length_a 14.2707(5)
_cell_length_b 11.9131(4)
_cell_length_c 18.9905(6)
_cell_measurement_temperature 293(2)
_cell_volume 3228.54(19)
_computing_structure_refinement 'SHELXL-97 (Sheldrick, 1997)'
_computing_structure_solution 'SHELXS-97 (Sheldrick, 1990)'
_diffrn_ambient_temperature 293(2)
_diffrn_measured_fraction_theta_full 0.999
_diffrn_measured_fraction_theta_max 0.999
_diffrn_measurement_device_type 'Xcalibur, Eos, Gemini'
_diffrn_radiation_monochromator graphite
_diffrn_radiation_source 'fine-focus sealed tube'
_diffrn_radiation_type MoK\a
_diffrn_radiation_wavelength 0.71073
_diffrn_reflns_av_R_equivalents 0.0372
_diffrn_reflns_av_sigmaI/netI 0.0552
_diffrn_reflns_limit_h_max 16
_diffrn_reflns_limit_h_min -16
_diffrn_reflns_limit_k_max 8
_diffrn_reflns_limit_k_min -14
_diffrn_reflns_limit_l_max 21
_diffrn_reflns_limit_l_min -22
_diffrn_reflns_number 6912
_diffrn_reflns_theta_full 25.00
_diffrn_reflns_theta_max 25.00
_diffrn_reflns_theta_min 2.85
_exptl_absorpt_coefficient_mu 1.583
_exptl_absorpt_correction_T_max 0.7122
_exptl_absorpt_correction_T_min 0.6930
_exptl_absorpt_correction_type multi-scan
_exptl_crystal_colour colourless
_exptl_crystal_density_diffrn 1.797
_exptl_crystal_density_method 'not measured'
_exptl_crystal_description block
_exptl_crystal_F_000 1792
_exptl_crystal_size_max 0.25
_exptl_crystal_size_mid 0.23
_exptl_crystal_size_min 0.23
_refine_diff_density_max 0.407
_refine_diff_density_min -0.454
_refine_diff_density_rms 0.072
_refine_ls_extinction_method none
_refine_ls_goodness_of_fit_ref 0.999
_refine_ls_hydrogen_treatment constr
_refine_ls_matrix_type full
_refine_ls_number_parameters 250
_refine_ls_number_reflns 2837
_refine_ls_number_restraints 0
_refine_ls_restrained_S_all 0.999
_refine_ls_R_factor_all 0.0662
_refine_ls_R_factor_gt 0.0399
_refine_ls_shift/su_max 0.000
_refine_ls_shift/su_mean 0.000
_refine_ls_structure_factor_coef Fsqd
_refine_ls_weighting_details 'calc w=1/[\s^2^(Fo^2^)+(0.0316P)^2^+2.1993P] where P=(Fo^2^+2Fc^2^)/3'
_refine_ls_weighting_scheme calc
_refine_ls_wR_factor_gt 0.0789
_refine_ls_wR_factor_ref 0.0869
_reflns_number_gt 2066
_reflns_number_total 2837
_reflns_threshold_expression >2sigma(I)
_cod_data_source_file c5ce01008j2.cif
_cod_data_source_block 1
_cod_depositor_comments 'Adding full bibliography for 7220965--7220971.cif.'
_cod_original_sg_symbol_H-M 'P b c a '
_cod_database_code 7220965

loop_
_symmetry_equiv_pos_as_xyz
'x, y, z'
'-x+1/2, -y, z+1/2'
'x+1/2, -y+1/2, -z'
'-x, y+1/2, -z+1/2'
'-x, -y, -z'
'x-1/2, y, -z-1/2'
'-x-1/2, y-1/2, z'
'x, -y-1/2, z-1/2'

loop_
_atom_site_label
_atom_site_type_symbol
_atom_site_fract_x
_atom_site_fract_y
_atom_site_fract_z
_atom_site_U_iso_or_equiv
_atom_site_adp_type
_atom_site_occupancy
_atom_site_symmetry_multiplicity
_atom_site_calc_flag
_atom_site_refinement_flags
Zn1 Zn 0.41862(3) -0.10837(4) 0.23975(2) 0.03179(15) Uani 1 1 d .
O4 O 0.35179(17) 0.1701(2) 0.64773(12) 0.0367(7) Uani 1 1 d .
O3 O 0.27596(17) 0.0409(2) 0.58503(12) 0.0346(6) Uani 1 1 d .
C8 C 0.3412(2) 0.1098(3) 0.59381(17) 0.0227(8) Uani 1 1 d .
C1 C 0.4447(3) 0.0278(3) 0.34347(18) 0.0279(9) Uani 1 1 d .
O2 O 0.50100(19) 0.0459(3) 0.29463(13) 0.0473(8) Uani 1 1 d .
C5 C 0.4841(2) 0.1991(3) 0.53937(16) 0.0202(8) Uani 1 1 d .
H5 H 0.4933 0.2370 0.5816 0.024 Uiso 1 1 calc R
C3 C 0.5317(2) 0.1601(3) 0.42087(16) 0.0221(8) Uani 1 1 d .
H3 H 0.5729 0.1714 0.3836 0.026 Uiso 1 1 calc R
N1 N 0.70733(18) 0.2391(2) 0.52747(14) 0.0214(6) Uani 1 1 d .
C2 C 0.4574(2) 0.0870(3) 0.41289(16) 0.0196(8) Uani 1 1 d .
C4 C 0.5458(2) 0.2169(3) 0.48389(16) 0.0191(7) Uani 1 1 d .
C6 C 0.4090(2) 0.1258(3) 0.53287(16) 0.0189(7) Uani 1 1 d .
O1 O 0.3785(2) -0.0412(2) 0.33629(12) 0.0508(8) Uani 1 1 d .
C7 C 0.3956(2) 0.0695(3) 0.46922(16) 0.0202(8) Uani 1 1 d .
H7 H 0.3456 0.0202 0.4642 0.024 Uiso 1 1 calc R
C9 C 0.6267(2) 0.2967(3) 0.49347(18) 0.0244(8) Uani 1 1 d .
H9A H 0.6459 0.3257 0.4480 0.029 Uiso 1 1 calc R
H9B H 0.6071 0.3595 0.5224 0.029 Uiso 1 1 calc R
C14 C 0.7251(2) 0.2551(3) 0.59651(17) 0.0297(9) Uani 1 1 d .
H14 H 0.6861 0.3009 0.6232 0.036 Uiso 1 1 calc R
C11 C 0.8353(2) 0.1148(3) 0.51858(18) 0.0255(8) Uani 1 1 d .
H11 H 0.8711 0.0660 0.4915 0.031 Uiso 1 1 calc R
C10 C 0.7604(2) 0.1693(3) 0.48927(17) 0.0245(8) Uani 1 1 d .
H10 H 0.7463 0.1578 0.4420 0.029 Uiso 1 1 calc R
C13 C 0.8004(3) 0.2039(3) 0.62716(18) 0.0317(9) Uani 1 1 d .
H13 H 0.8137 0.2171 0.6744 0.038 Uiso 1 1 calc R
C12 C 0.8575(2) 0.1324(3) 0.58837(17) 0.0235(8) Uani 1 1 d .
O5 O 0.98111(19) -0.0005(2) 0.59171(14) 0.0456(7) Uani 1 1 d .
C15 C 0.9440(2) 0.0801(3) 0.62147(19) 0.0277(9) Uani 1 1 d .
O6 O 0.97057(18) 0.1281(2) 0.67691(12) 0.0367(7) Uani 1 1 d .
O1W O 0.48130(17) -0.2503(2) 0.29221(12) 0.0377(7) Uani 1 1 d .
H1WA H 0.5014 -0.2985 0.2608 0.057 Uiso 1 1 d R
H1WB H 0.5424 -0.2334 0.3087 0.057 Uiso 1 1 d R
O2W O 0.31094(17) -0.2133(2) 0.21233(14) 0.0416(7) Uani 1 1 d .
H2WA H 0.3279 -0.2808 0.2196 0.062 Uiso 1 1 d R
H2WB H 0.2984 -0.2046 0.1689 0.062 Uiso 1 1 d R
O3W O 0.35977(19) 0.0166(2) 0.17407(13) 0.0415(7) Uani 1 1 d .
H3WB H 0.3098 -0.0096 0.1546 0.062 Uiso 1 1 d R
H3WA H 0.4147 0.0337 0.1445 0.062 Uiso 1 1 d R
O4W O 0.3120(2) 0.5744(3) 0.26719(18) 0.0566(9) Uani 1 1 d G
H4WA H 0.2590 0.5445 0.2593 0.085 Uiso 1 1 d G
H4WB H 0.3541 0.5393 0.2444 0.085 Uiso 1 1 d G

loop_
_atom_site_aniso_label
_atom_site_aniso_U_11
_atom_site_aniso_U_22
_atom_site_aniso_U_33
_atom_site_aniso_U_23
_atom_site_aniso_U_13
_atom_site_aniso_U_12
Zn1 0.0242(2) 0.0505(3) 0.0206(2) -0.0084(2) 0.00036(18) 0.0031(2)
O4 0.0260(14) 0.0548(17) 0.0292(14) -0.0139(14) 0.0090(11) -0.0087(14)
O3 0.0263(14) 0.0414(15) 0.0361(14) -0.0057(13) 0.0089(12) -0.0144(14)
C8 0.0159(18) 0.0277(18) 0.0246(18) 0.0018(17) -0.0011(14) 0.0044(18)
C1 0.035(2) 0.0262(19) 0.0223(19) -0.0032(16) -0.0112(18) 0.0082(19)
O2 0.0371(16) 0.081(2) 0.0242(14) -0.0196(15) 0.0057(13) -0.0037(17)
C5 0.0208(18) 0.0233(17) 0.0166(16) -0.0036(15) -0.0032(14) 0.0035(17)
C3 0.0186(18) 0.0264(18) 0.0211(17) 0.0018(16) 0.0031(15) 0.0052(17)
N1 0.0165(15) 0.0237(15) 0.0241(15) 0.0007(13) 0.0002(12) -0.0058(14)
C2 0.0196(18) 0.0196(17) 0.0196(17) 0.0018(15) -0.0013(14) 0.0049(16)
C4 0.0141(17) 0.0202(16) 0.0230(17) 0.0018(15) -0.0030(14) 0.0035(15)
C6 0.0151(17) 0.0197(17) 0.0219(17) -0.0003(14) -0.0009(14) 0.0017(16)
O1 0.077(2) 0.0502(17) 0.0258(15) -0.0063(14) -0.0039(15) -0.0341(19)
C7 0.0164(18) 0.0185(16) 0.0258(18) 0.0031(15) -0.0043(15) -0.0008(15)
C9 0.024(2) 0.0237(17) 0.0260(18) 0.0028(16) 0.0010(16) -0.0006(18)
C14 0.022(2) 0.043(2) 0.0238(19) -0.0082(18) 0.0034(16) -0.001(2)
C11 0.0230(19) 0.0234(17) 0.0300(19) -0.0032(17) 0.0007(16) -0.0024(18)
C10 0.026(2) 0.0246(18) 0.0226(17) -0.0011(16) -0.0028(16) -0.0053(18)
C13 0.027(2) 0.048(2) 0.0199(18) -0.0027(19) -0.0010(16) -0.002(2)
C12 0.0211(19) 0.0248(18) 0.0246(18) 0.0030(16) 0.0016(15) -0.0093(17)
O5 0.0390(17) 0.0450(16) 0.0528(18) -0.0138(15) -0.0101(14) 0.0119(16)
C15 0.021(2) 0.030(2) 0.032(2) 0.0048(18) 0.0003(17) -0.0073(18)
O6 0.0335(15) 0.0456(16) 0.0310(14) -0.0037(13) -0.0139(12) 0.0076(15)
O1W 0.0252(14) 0.0613(18) 0.0267(13) -0.0029(13) -0.0028(11) 0.0019(15)
O2W 0.0329(15) 0.0536(17) 0.0383(15) -0.0008(14) -0.0118(13) -0.0027(15)
O3W 0.0344(16) 0.0555(18) 0.0346(15) -0.0072(14) -0.0107(12) 0.0051(16)
O4W 0.0374(17) 0.062(2) 0.071(2) -0.0122(17) -0.0015(17) -0.0040(18)

loop_
_atom_type_symbol
_atom_type_description
_atom_type_scat_dispersion_real
_atom_type_scat_dispersion_imag
_atom_type_scat_source
C C 0.0033 0.0016 'International Tables Vol C Tables 4.2.6.8 and 6.1.1.4'
H H 0.0000 0.0000 'International Tables Vol C Tables 4.2.6.8 and 6.1.1.4'
N N 0.0061 0.0033 'International Tables Vol C Tables 4.2.6.8 and 6.1.1.4'
O O 0.0106 0.0060 'International Tables Vol C Tables 4.2.6.8 and 6.1.1.4'
Zn Zn 0.2839 1.4301 'International Tables Vol C Tables 4.2.6.8 and 6.1.1.4'

loop_
_geom_angle_atom_site_label_1
_geom_angle_atom_site_label_2
_geom_angle_atom_site_label_3
_geom_angle
_geom_angle_site_symmetry_1
_geom_angle_site_symmetry_3
O6 Zn1 O2W 111.75(11) 2_654 .
O6 Zn1 O1 142.24(11) 2_654 .
O2W Zn1 O1 104.61(11) . .
O6 Zn1 O3W 92.58(11) 2_654 .
O2W Zn1 O3W 88.97(11) . .
O1 Zn1 O3W 98.02(11) . .
O6 Zn1 O1W 81.67(10) 2_654 .
O2W Zn1 O1W 87.13(11) . .
O1 Zn1 O1W 90.49(10) . .
O3W Zn1 O1W 171.30(10) . .
O6 Zn1 O2 87.83(10) 2_654 .
O2W Zn1 O2 159.77(10) . .
O1 Zn1 O2 57.43(10) . .
O3W Zn1 O2 84.96(10) . .
O1W Zn1 O2 101.26(10) . .
O6 Zn1 C1 114.64(12) 2_654 .
O2W Zn1 C1 133.33(12) . .
O1 Zn1 C1 28.91(11) . .
O3W Zn1 C1 93.72(10) . .
O1W Zn1 C1 94.62(10) . .
O2 Zn1 C1 28.66(10) . .
O3 C8 O4 124.8(3) . .
O3 C8 C6 117.0(3) . .
O4 C8 C6 118.1(3) . .
O2 C1 O1 121.1(3) . .
O2 C1 C2 119.5(3) . .
O1 C1 C2 119.4(3) . .
O2 C1 Zn1 68.5(2) . .
O1 C1 Zn1 53.04(17) . .
C2 C1 Zn1 168.7(3) . .
C1 O2 Zn1 82.8(2) . .
C6 C5 C4 121.2(3) . .
C2 C3 C4 120.8(3) . .
C10 N1 C14 120.5(3) . .
C10 N1 C9 119.3(3) . .
C14 N1 C9 120.2(3) . .
C3 C2 C7 119.5(3) . .
C3 C2 C1 119.0(3) . .
C7 C2 C1 121.5(3) . .
C5 C4 C3 119.2(3) . .
C5 C4 C9 119.4(3) . .
C3 C4 C9 121.4(3) . .
C5 C6 C7 119.0(3) . .
C5 C6 C8 120.2(3) . .
C7 C6 C8 120.8(3) . .
C1 O1 Zn1 98.0(2) . .
C6 C7 C2 120.3(3) . .
N1 C9 C4 110.8(3) . .
N1 C14 C13 120.0(3) . .
C10 C11 C12 119.9(3) . .
N1 C10 C11 121.1(3) . .
C14 C13 C12 120.6(3) . .
C11 C12 C13 117.9(3) . .
C11 C12 C15 121.5(3) . .
C13 C12 C15 120.6(3) . .
O5 C15 O6 127.5(4) . .
O5 C15 C12 118.6(3) . .
O6 C15 C12 113.9(3) . .
C15 O6 Zn1 133.3(2) . 2_655

loop_
_geom_bond_atom_site_label_1
_geom_bond_atom_site_label_2
_geom_bond_distance
_geom_bond_site_symmetry_2
Zn1 O6 1.995(2) 2_654
Zn1 O2W 2.049(3) .
Zn1 O1 2.081(3) .
Zn1 O3W 2.116(3) .
Zn1 O1W 2.157(3) .
Zn1 O2 2.418(3) .
Zn1 C1 2.578(3) .
O4 C8 1.260(4) .
O3 C8 1.252(4) .
C8 C6 1.521(4) .
C1 O2 1.246(4) .
C1 O1 1.259(4) .
C1 C2 1.506(5) .
C5 C6 1.388(4) .
C5 C4 1.389(4) .
C3 C2 1.381(4) .
C3 C4 1.389(4) .
N1 C10 1.338(4) .
N1 C14 1.349(4) .
N1 C9 1.487(4) .
C2 C7 1.401(4) .
C4 C9 1.507(4) .
C6 C7 1.395(4) .
C14 C13 1.366(5) .
C11 C10 1.369(4) .
C11 C12 1.379(4) .
C13 C12 1.390(5) .
C12 C15 1.519(5) .
O5 C15 1.234(4) .
C15 O6 1.257(4) .
O6 Zn1 1.995(2) 2_655

loop_
_geom_torsion_atom_site_label_1
_geom_torsion_atom_site_label_2
_geom_torsion_atom_site_label_3
_geom_torsion_atom_site_label_4
_geom_torsion
_geom_torsion_site_symmetry_1
_geom_torsion_site_symmetry_4
O6 Zn1 C1 O2 22.2(2) 2_654 .
O2W Zn1 C1 O2 -164.5(2) . .
O1 Zn1 C1 O2 -172.3(4) . .
O3W Zn1 C1 O2 -72.4(2) . .
O1W Zn1 C1 O2 105.1(2) . .
O6 Zn1 C1 O1 -165.6(2) 2_654 .
O2W Zn1 C1 O1 7.8(3) . .
O3W Zn1 C1 O1 99.9(2) . .
O1W Zn1 C1 O1 -82.6(2) . .
O2 Zn1 C1 O1 172.3(4) . .
O6 Zn1 C1 C2 -114.6(13) 2_654 .
O2W Zn1 C1 C2 58.7(14) . .
O1 Zn1 C1 C2 50.9(13) . .
O3W Zn1 C1 C2 150.8(13) . .
O1W Zn1 C1 C2 -31.7(13) . .
O2 Zn1 C1 C2 -136.8(14) . .
O1 C1 O2 Zn1 -7.2(3) . .
C2 C1 O2 Zn1 171.1(3) . .
O6 Zn1 O2 C1 -159.9(2) 2_654 .
O2W Zn1 O2 C1 34.2(4) . .
O1 Zn1 O2 C1 4.4(2) . .
O3W Zn1 O2 C1 107.3(2) . .
O1W Zn1 O2 C1 -78.9(2) . .
C4 C3 C2 C7 -0.3(5) . .
C4 C3 C2 C1 179.7(3) . .
O2 C1 C2 C3 -0.2(5) . .
O1 C1 C2 C3 178.2(3) . .
Zn1 C1 C2 C3 132.8(12) . .
O2 C1 C2 C7 179.8(3) . .
O1 C1 C2 C7 -1.8(5) . .
Zn1 C1 C2 C7 -47.2(15) . .
C6 C5 C4 C3 0.0(5) . .
C6 C5 C4 C9 -179.6(3) . .
C2 C3 C4 C5 0.2(5) . .
C2 C3 C4 C9 179.8(3) . .
C4 C5 C6 C7 -0.1(5) . .
C4 C5 C6 C8 -178.6(3) . .
O3 C8 C6 C5 -178.7(3) . .
O4 C8 C6 C5 4.6(5) . .
O3 C8 C6 C7 2.9(5) . .
O4 C8 C6 C7 -173.8(3) . .
O2 C1 O1 Zn1 8.4(4) . .
C2 C1 O1 Zn1 -169.9(3) . .
O6 Zn1 O1 C1 21.7(3) 2_654 .
O2W Zn1 O1 C1 -174.1(2) . .
O3W Zn1 O1 C1 -83.1(2) . .
O1W Zn1 O1 C1 98.7(2) . .
O2 Zn1 O1 C1 -4.4(2) . .
C5 C6 C7 C2 0.0(5) . .
C8 C6 C7 C2 178.5(3) . .
C3 C2 C7 C6 0.2(5) . .
C1 C2 C7 C6 -179.8(3) . .
C10 N1 C9 C4 76.1(3) . .
C14 N1 C9 C4 -102.3(3) . .
C5 C4 C9 N1 84.1(4) . .
C3 C4 C9 N1 -95.5(4) . .
C10 N1 C14 C13 3.0(5) . .
C9 N1 C14 C13 -178.6(3) . .
C14 N1 C10 C11 -1.7(5) . .
C9 N1 C10 C11 179.9(3) . .
C12 C11 C10 N1 -0.7(5) . .
N1 C14 C13 C12 -2.1(5) . .
C10 C11 C12 C13 1.6(5) . .
C10 C11 C12 C15 -175.5(3) . .
C14 C13 C12 C11 -0.2(5) . .
C14 C13 C12 C15 176.9(3) . .
C11 C12 C15 O5 -18.6(5) . .
C13 C12 C15 O5 164.4(3) . .
C11 C12 C15 O6 159.9(3) . .
C13 C12 C15 O6 -17.1(5) . .
O5 C15 O6 Zn1 3.6(6) . 2_655
C12 C15 O6 Zn1 -174.8(2) . 2_655
